data_1511524
loop_
_publ_author_name
'Takami, M.'
'Ishizawa, Y.'
'Kobayashi, K.'
'Tanaka, T.'
'Higashi, I.'

_publ_section_title
;
 Crystal structure of Y B41 Si1.2
;
_journal_name_full 'Journal of Solid State Chemistry'
_journal_page_first 11
_journal_page_last 15
_journal_paper_doi 10.1006/jssc.1997.7307
_journal_volume 133
_journal_year 1997
_chemical_formula_sum 'B41.818 Si1.145 Y'
_chemical_name_systematic 'Y B41.818 Si1.145'
_space_group_IT_number 55
_symmetry_space_group_name_Hall '-P 2 2ab'
_symmetry_space_group_name_H-M 'P b a m'
_cell_angle_alpha 90
_cell_angle_beta 90
_cell_angle_gamma 90
_cell_formula_units_Z 8
_cell_length_a 16.674
_cell_length_b 17.667
_cell_length_c 9.511
_cell_volume 2801.746
_citation_journal_id_ASTM JSSCBI
_cod_data_source_file boron4-x_158.cif
_cod_data_source_block B41.818Si1.145Y1
_cod_original_formula_sum 'B41.818 Si1.145 Y1'
_cod_database_code 1511524

loop_
_symmetry_equiv_pos_as_xyz
x,y,z
-x,-y,z
x+1/2,-y+1/2,-z
-x+1/2,y+1/2,-z
-x,-y,-z
x,y,-z
-x-1/2,y-1/2,z
x-1/2,-y-1/2,z

loop_
_atom_site_label
_atom_site_type_symbol
_atom_site_fract_x
_atom_site_fract_y
_atom_site_fract_z
_atom_site_occupancy
_atom_site_U_iso_or_equiv
B8 B 0.274 0.4005 0.1586 1 0.0
B2 B 0.466 0.461 0.1572 1 0.0
B34 B 0.1066 0.3127 0.406 1 0.0
B31 B 0.272 0.1169 0.3434 1 0.0
B19 B 0.4682 0.3146 0 1 0.0
B5 B 0.2326 0.4909 0.0981 1 0.0
B40 B 0.0108 0.3023 0.5 1 0.0
B41 B 0.3311 0.3858 0.3061 1 0.0
B14 B 0.5354 0.258 0.0946 1 0.0
B17 B 0.4501 0.1247 0 1 0.0
B46 B 0.3268 0.2925 0.4058 1 0.0
B53 B 0.0766 0.1555 0 0.29 0.0
B7 B 0.1664 0.4147 0.1632 1 0.0
B21 B 0.2006 0.1543 0.088 1 0.0
B26 B 0.2377 0.0745 0.1817 1 0.0
B25 B 0.2905 0.1676 0.1833 1 0.0
B36 B 0.0175 0.3589 0.3358 1 0.0
Si4 Si 0.34402 0.07974 0.5 0.798 0.0
B37 B 0.4628 0.1121 0.5 1 0.0
B54 B 0.1438 0.2507 0 0.18 0.0
B24 B 0.2107 0.2414 0.1753 1 0.0
B47 B 0.2785 0.3961 0.5 0.425 0.0
B35 B 0.0255 0.4553 0.4053 1 0.0
B3 B 0.4063 0.4711 0 1 0.0
B11 B 0.3106 0.4451 0 1 0.0
B6 B 0.2101 0.3281 0.0956 1 0.0
B13 B 0.3793 0.1879 0.0975 1 0.0
B15 B 0.4823 0.1772 0.164 1 0.0
B18 B 0.3728 0.2753 0 1 0.0
B12 B 0.2972 0.3466 0 1 0.0
B38 B 0.1675 0.3812 0.5 1 0.0
B55 B 0.2552 0.2629 0 0.43 0.0
B22 B 0.1315 0.0978 0.1785 1 0.0
B32 B 0.1884 0.1594 0.4149 1 0.0
B39 B 0.1202 0.4681 0.5 1 0.0
B4 B 0.4852 0.4078 0 1 0.0
B9 B 0.1293 0.3702 0 1 0.0
B28 B 0.0972 0.1445 0.3316 1 0.0
B43 B 0.4294 0.4214 0.3063 1 0.0
B23 B 0.1156 0.1965 0.1737 1 0.0
B1 B 0.4362 0.5491 0.0938 1 0.0
B20 B 0.5424 0.1724 0 1 0.0
Si2 Si 0.4429 0.2787 0.5 0.478 0.0
B56 B 0.2054 0.023 0.5 0.08 0.0
B45 B 0.5013 0.3652 0.4046 1 0.0
B29 B 0.1508 0.2379 0.3301 1 0.0
B16 B 0.435 0.2693 0.1584 1 0.0
Si3 Si 0.4655 0.4626 0.5 0.44 0.0
B52 B 0.4569 0.0212 0 0.23 0.0
B27 B 0.1741 0.0671 0.337 1 0.0
B49 B 0.4589 0.4537 0.5 0.56 0.0
B50 B 0.3911 0.3747 0.1181 1 0.0
B44 B 0.415 0.3223 0.3052 1 0.0
B33 B 0.115 0.4078 0.3354 1 0.0
B51 B 0.3182 0.2183 0.502 0.46 0.0
B42 B 0.353 0.4752 0.4064 1 0.0
B10 B 0.1379 0.4694 0 1 0.0
B48 B 0.4492 0.2818 0.5 0.522 0.0
Y1 Y 0.29628 0.05199 0.22964 1 0.0
B30 B 0.2612 0.2215 0.3352 1 0.0
Si1 Si 0.2784 0.3866 0.5 0.575 0.0
